data_4327584
loop_
_publ_author_name
'Daniel L. Reger'
'Christine A. Little'
'Victor G. Young'
'Maren Pink'

_publ_section_title
;
 Variable-Temperature X-ray Structural Investigation of
 {Fe[HC(3,5-Me2pz)3]2}(BF4)2 (pz = Pyrazolyl Ring): Observation of a
 Thermally Induced Spin State Change from All High Spin to an Equal High
 Spin-Low Spin Mixture, Concomitant with the Onset of Nonmerohedral
 Twinning
;
_journal_name_full 'Inorganic Chemistry'
_journal_page_first 2870
_journal_page_last 2874
_journal_paper_doi 10.1021/ic010056+
_journal_volume 40
_journal_year 2001
_chemical_formula_sum 'C32 H44 B2 F8 Fe N12'
_chemical_formula_weight 826.26
_chemical_name_systematic
;
  ?
;
_space_group_IT_number 15
_symmetry_cell_setting monoclinic
_symmetry_space_group_name_Hall '-C 2yc'
_symmetry_space_group_name_H-M 'C 1 2/c 1'
_atom_sites_solution_hydrogens geom
_atom_sites_solution_primary direct
_atom_sites_solution_secondary difmap
_audit_creation_method SHELXL-97
_cell_angle_alpha 90.00
_cell_angle_beta 111.087(2)
_cell_angle_gamma 90.00
_cell_formula_units_Z 4
_cell_length_a 20.354(3)
_cell_length_b 10.3418(14)
_cell_length_c 19.671(3)
_cell_measurement_temperature 220(2)
_cell_volume 3863.4(10)
_computing_cell_refinement 'Bruker SMART'
_computing_data_collection 'Bruker SMART'
_computing_data_reduction 'Bruker SHELXTL'
_computing_molecular_graphics 'Bruker SHELXTL'
_computing_publication_material 'Bruker SHELXTL'
_computing_structure_refinement 'SHELXL-97 (Sheldrick, 1997)'
_computing_structure_solution 'SHELXS-97 (Sheldrick, 1990)'
_diffrn_ambient_temperature 220(2)
_diffrn_measured_fraction_theta_full 0.997
_diffrn_measured_fraction_theta_max 0.997
_diffrn_measurement_device_type 'CCD area detector'
_diffrn_measurement_method 'phi and omega scans'
_diffrn_radiation_monochromator graphite
_diffrn_radiation_source 'fine-focus sealed tube'
_diffrn_radiation_type MoK\a
_diffrn_radiation_wavelength 0.71073
_diffrn_reflns_av_R_equivalents 0.0443
_diffrn_reflns_av_sigmaI/netI 0.0287
_diffrn_reflns_limit_h_max 24
_diffrn_reflns_limit_h_min -26
_diffrn_reflns_limit_k_max 13
_diffrn_reflns_limit_k_min 0
_diffrn_reflns_limit_l_max 25
_diffrn_reflns_limit_l_min 0
_diffrn_reflns_number 17316
_diffrn_reflns_theta_full 27.52
_diffrn_reflns_theta_max 27.52
_diffrn_reflns_theta_min 2.14
_exptl_absorpt_coefficient_mu 0.471
_exptl_absorpt_correction_T_max 1.000000
_exptl_absorpt_correction_T_min 0.730279
_exptl_absorpt_correction_type multi-scan
_exptl_absorpt_process_details 'SADABS (Sheldrick, 1996)'
_exptl_crystal_colour 'Colorless @'
_exptl_crystal_density_diffrn 1.420
_exptl_crystal_description Block
_exptl_crystal_F_000 1712
_exptl_crystal_size_max 0.20
_exptl_crystal_size_mid 0.30
_exptl_crystal_size_min 0.40
_refine_diff_density_max 0.442
_refine_diff_density_min -0.226
_refine_diff_density_rms 0.058
_refine_ls_extinction_method none
_refine_ls_goodness_of_fit_ref 1.098
_refine_ls_hydrogen_treatment mixed
_refine_ls_matrix_type full
_refine_ls_number_parameters 256
_refine_ls_number_reflns 4430
_refine_ls_number_restraints 0
_refine_ls_restrained_S_all 1.098
_refine_ls_R_factor_all 0.0619
_refine_ls_R_factor_gt 0.0425
_refine_ls_shift/su_max 0.004
_refine_ls_shift/su_mean 0.000
_refine_ls_structure_factor_coef Fsqd
_refine_ls_weighting_details 'calc w=1/[\s^2^(Fo^2^)+(0.0585P)^2^+1.8455P] where P=(Fo^2^+2Fc^2^)/3'
_refine_ls_weighting_scheme calc
_refine_ls_wR_factor_gt 0.1110
_refine_ls_wR_factor_ref 0.1195
_reflns_number_gt 3187
_reflns_number_total 4430
_reflns_threshold_expression >2sigma(I)
_cod_data_source_file ic0100562B_3.cif
_cod_data_source_block 00432
_cod_original_cell_volume 3863.6(9)
_cod_database_code 4327584

loop_
_symmetry_equiv_pos_as_xyz
'x, y, z'
'-x, y, -z+1/2'
'x+1/2, y+1/2, z'
'-x+1/2, y+1/2, -z+1/2'
'-x, -y, -z'
'x, -y, z-1/2'
'-x+1/2, -y+1/2, -z'
'x+1/2, -y+1/2, z-1/2'

loop_
_atom_site_label
_atom_site_type_symbol
_atom_site_fract_x
_atom_site_fract_y
_atom_site_fract_z
_atom_site_U_iso_or_equiv
_atom_site_adp_type
_atom_site_occupancy
_atom_site_symmetry_multiplicity
_atom_site_calc_flag
_atom_site_refinement_flags
Fe1 Fe 0.5000 0.0000 0.5000 0.02710(13) Uani 1 2 d S
N1 N 0.54257(9) -0.14638(17) 0.44789(10) 0.0366(4) Uani 1 1 d .
N2 N 0.49584(8) -0.23947(15) 0.40936(9) 0.0301(4) Uani 1 1 d .
N11 N 0.41638(10) 0.01352(15) 0.39536(10) 0.0364(4) Uani 1 1 d .
N12 N 0.39739(8) -0.09905(15) 0.35686(9) 0.0294(4) Uani 1 1 d .
N21 N 0.43749(10) -0.15817(17) 0.51732(9) 0.0361(4) Uani 1 1 d .
N22 N 0.40394(9) -0.23425(15) 0.45775(9) 0.0295(4) Uani 1 1 d .
C1 C 0.52890(12) -0.3392(2) 0.39044(12) 0.0377(5) Uani 1 1 d .
C2 C 0.59930(12) -0.3096(2) 0.41711(13) 0.0433(5) Uani 1 1 d .
H2 H 0.6361 -0.3599 0.4129 0.052 Uiso 1 1 calc R
C3 C 0.60551(11) -0.1898(2) 0.45185(13) 0.0431(5) Uani 1 1 d .
C4 C 0.49103(15) -0.4547(3) 0.35011(19) 0.0642(8) Uani 1 1 d .
H4A H 0.4655 -0.4956 0.3775 0.096 Uiso 1 1 calc R
H4B H 0.5247 -0.5154 0.3438 0.096 Uiso 1 1 calc R
H4C H 0.4582 -0.4283 0.3028 0.096 Uiso 1 1 calc R
C5 C 0.67110(13) -0.1150(3) 0.48981(19) 0.0695(9) Uani 1 1 d .
H5A H 0.6590 -0.0261 0.4960 0.104 Uiso 1 1 calc R
H5B H 0.7010 -0.1168 0.4609 0.104 Uiso 1 1 calc R
H5C H 0.6960 -0.1532 0.5372 0.104 Uiso 1 1 calc R
C11 C 0.35690(10) -0.0769(2) 0.28568(11) 0.0327(4) Uani 1 1 d .
C12 C 0.34993(12) 0.0544(2) 0.27916(12) 0.0401(5) Uani 1 1 d .
H12 H 0.3251 0.1007 0.2365 0.048 Uiso 1 1 calc R
C13 C 0.38645(12) 0.1067(2) 0.34757(12) 0.0402(5) Uani 1 1 d .
C14 C 0.32917(13) -0.1817(2) 0.23146(12) 0.0476(6) Uani 1 1 d .
H14A H 0.3681 -0.2301 0.2267 0.071 Uiso 1 1 calc R
H14B H 0.3013 -0.1445 0.1847 0.071 Uiso 1 1 calc R
H14C H 0.3000 -0.2392 0.2475 0.071 Uiso 1 1 calc R
C15 C 0.39322(17) 0.2462(2) 0.36911(16) 0.0690(9) Uani 1 1 d .
H15A H 0.4273 0.2551 0.4182 0.103 Uiso 1 1 calc R
H15B H 0.3479 0.2786 0.3673 0.103 Uiso 1 1 calc R
H15C H 0.4088 0.2954 0.3357 0.103 Uiso 1 1 calc R
C21 C 0.35738(11) -0.3165(2) 0.47036(11) 0.0357(5) Uani 1 1 d .
C22 C 0.36155(13) -0.2934(2) 0.54020(13) 0.0464(6) Uani 1 1 d .
H22 H 0.3361 -0.3355 0.5652 0.056 Uiso 1 1 calc R
C23 C 0.41132(13) -0.1947(2) 0.56720(12) 0.0439(6) Uani 1 1 d .
C24 C 0.31356(13) -0.4109(2) 0.41588(13) 0.0486(6) Uani 1 1 d .
H24A H 0.2833 -0.3650 0.3731 0.073 Uiso 1 1 calc R
H24B H 0.2849 -0.4600 0.4369 0.073 Uiso 1 1 calc R
H24C H 0.3439 -0.4694 0.4021 0.073 Uiso 1 1 calc R
C25 C 0.43647(19) -0.1366(3) 0.64220(14) 0.0730(9) Uani 1 1 d .
H25A H 0.4782 -0.0849 0.6493 0.109 Uiso 1 1 calc R
H25B H 0.4477 -0.2051 0.6783 0.109 Uiso 1 1 calc R
H25C H 0.3998 -0.0822 0.6475 0.109 Uiso 1 1 calc R
C30 C 0.42084(10) -0.22131(18) 0.39289(10) 0.0276(4) Uani 1 1 d .
H30 H 0.3957 -0.2907 0.3588 0.033 Uiso 1 1 calc R
B1 B 0.18387(14) -0.0582(3) 0.30512(14) 0.0404(6) Uani 1 1 d .
F1 F 0.11550(8) -0.0879(2) 0.29758(9) 0.0812(6) Uani 1 1 d .
F2 F 0.22320(10) -0.16919(16) 0.31955(10) 0.0771(5) Uani 1 1 d .
F3 F 0.18361(8) -0.00353(14) 0.24060(8) 0.0548(4) Uani 1 1 d .
F4 F 0.21112(11) 0.02650(19) 0.36129(10) 0.0835(6) Uani 1 1 d .

loop_
_atom_site_aniso_label
_atom_site_aniso_U_11
_atom_site_aniso_U_22
_atom_site_aniso_U_33
_atom_site_aniso_U_23
_atom_site_aniso_U_13
_atom_site_aniso_U_12
Fe1 0.0291(2) 0.0236(2) 0.0261(2) -0.00252(16) 0.00690(16) -0.00213(16)
N1 0.0291(9) 0.0345(9) 0.0438(10) -0.0141(8) 0.0101(8) -0.0054(7)
N2 0.0282(8) 0.0271(8) 0.0342(9) -0.0070(7) 0.0101(7) -0.0018(7)
N11 0.0423(10) 0.0245(8) 0.0317(9) -0.0026(7) 0.0004(8) -0.0028(7)
N12 0.0322(9) 0.0260(8) 0.0262(8) -0.0003(7) 0.0059(7) -0.0024(7)
N21 0.0442(10) 0.0344(9) 0.0312(9) -0.0071(7) 0.0155(8) -0.0121(8)
N22 0.0335(9) 0.0271(8) 0.0278(8) -0.0036(7) 0.0109(7) -0.0060(7)
C1 0.0380(11) 0.0324(11) 0.0432(12) -0.0088(9) 0.0153(10) 0.0007(9)
C2 0.0352(12) 0.0413(12) 0.0542(14) -0.0114(10) 0.0170(11) 0.0040(10)
C3 0.0326(11) 0.0437(12) 0.0517(14) -0.0113(11) 0.0137(10) -0.0004(10)
C4 0.0517(16) 0.0457(14) 0.096(2) -0.0365(15) 0.0281(16) -0.0055(12)
C5 0.0331(13) 0.0715(19) 0.099(2) -0.0370(17) 0.0172(14) -0.0082(13)
C11 0.0303(10) 0.0382(11) 0.0269(10) 0.0003(8) 0.0071(8) -0.0024(9)
C12 0.0398(12) 0.0404(12) 0.0325(12) 0.0084(9) 0.0040(10) 0.0014(10)
C13 0.0409(12) 0.0302(11) 0.0400(12) 0.0037(9) 0.0030(10) 0.0006(9)
C14 0.0542(14) 0.0506(14) 0.0286(11) -0.0060(10) 0.0035(10) 0.0007(11)
C15 0.086(2) 0.0299(12) 0.0616(17) 0.0041(12) -0.0089(15) 0.0020(13)
C21 0.0379(11) 0.0338(11) 0.0341(11) 0.0028(9) 0.0117(9) -0.0076(9)
C22 0.0567(15) 0.0490(13) 0.0400(13) -0.0009(10) 0.0252(11) -0.0180(12)
C23 0.0572(15) 0.0439(13) 0.0346(12) -0.0051(10) 0.0214(11) -0.0144(11)
C24 0.0533(15) 0.0462(13) 0.0434(13) -0.0021(11) 0.0139(11) -0.0197(11)
C25 0.108(3) 0.080(2) 0.0423(15) -0.0219(14) 0.0408(16) -0.0439(19)
C30 0.0290(10) 0.0256(9) 0.0275(10) -0.0027(8) 0.0092(8) -0.0014(8)
B1 0.0405(14) 0.0439(14) 0.0364(14) 0.0001(11) 0.0131(11) 0.0035(12)
F1 0.0478(9) 0.1291(17) 0.0681(11) 0.0328(11) 0.0226(8) -0.0023(10)
F2 0.0872(13) 0.0555(10) 0.0918(13) 0.0145(9) 0.0362(11) 0.0251(9)
F3 0.0575(9) 0.0631(9) 0.0436(8) 0.0079(7) 0.0180(7) -0.0104(7)
F4 0.0956(14) 0.0878(13) 0.0569(11) -0.0311(9) 0.0150(10) 0.0010(10)

loop_
_atom_type_symbol
_atom_type_description
_atom_type_scat_dispersion_real
_atom_type_scat_dispersion_imag
_atom_type_scat_source
C C 0.0033 0.0016 'International Tables Vol C Tables 4.2.6.8 and 6.1.1.4'
H H 0.0000 0.0000 'International Tables Vol C Tables 4.2.6.8 and 6.1.1.4'
B B 0.0013 0.0007 'International Tables Vol C Tables 4.2.6.8 and 6.1.1.4'
N N 0.0061 0.0033 'International Tables Vol C Tables 4.2.6.8 and 6.1.1.4'
F F 0.0171 0.0103 'International Tables Vol C Tables 4.2.6.8 and 6.1.1.4'
Fe Fe 0.3463 0.8444 'International Tables Vol C Tables 4.2.6.8 and 6.1.1.4'

loop_
_geom_angle_atom_site_label_1
_geom_angle_atom_site_label_2
_geom_angle_atom_site_label_3
_geom_angle
_geom_angle_site_symmetry_1
_geom_angle_site_symmetry_3
N11 Fe1 N11 180.0 . 5_656
N11 Fe1 N21 83.84(7) . .
N11 Fe1 N21 96.16(7) 5_656 .
N11 Fe1 N21 96.16(7) . 5_656
N11 Fe1 N21 83.84(7) 5_656 5_656
N21 Fe1 N21 180.00(8) . 5_656
N11 Fe1 N1 95.36(7) . 5_656
N11 Fe1 N1 84.64(7) 5_656 5_656
N21 Fe1 N1 95.45(7) . 5_656
N21 Fe1 N1 84.55(7) 5_656 5_656
N11 Fe1 N1 84.64(7) . .
N11 Fe1 N1 95.36(7) 5_656 .
N21 Fe1 N1 84.55(7) . .
N21 Fe1 N1 95.45(7) 5_656 .
N1 Fe1 N1 180.0 5_656 .
C3 N1 N2 104.86(16) . .
C3 N1 Fe1 138.08(15) . .
N2 N1 Fe1 115.69(12) . .
C1 N2 N1 111.80(16) . .
C1 N2 C30 128.49(16) . .
N1 N2 C30 119.69(15) . .
C13 N11 N12 105.00(17) . .
C13 N11 Fe1 136.56(14) . .
N12 N11 Fe1 116.32(12) . .
C11 N12 N11 111.83(16) . .
C11 N12 C30 128.43(16) . .
N11 N12 C30 119.75(15) . .
C23 N21 N22 105.01(16) . .
C23 N21 Fe1 137.97(15) . .
N22 N21 Fe1 115.93(12) . .
C21 N22 N21 111.59(16) . .
C21 N22 C30 128.50(16) . .
N21 N22 C30 119.90(15) . .
N2 C1 C2 106.16(18) . .
N2 C1 C4 123.0(2) . .
C2 C1 C4 130.8(2) . .
C1 C2 C3 106.5(2) . .
N1 C3 C2 110.7(2) . .
N1 C3 C5 121.5(2) . .
C2 C3 C5 127.7(2) . .
N12 C11 C12 105.48(18) . .
N12 C11 C14 123.28(19) . .
C12 C11 C14 131.24(19) . .
C11 C12 C13 107.09(19) . .
N11 C13 C12 110.59(19) . .
N11 C13 C15 121.7(2) . .
C12 C13 C15 127.7(2) . .
N22 C21 C22 106.16(18) . .
N22 C21 C24 123.76(19) . .
C22 C21 C24 130.1(2) . .
C21 C22 C23 106.47(19) . .
N21 C23 C22 110.77(19) . .
N21 C23 C25 121.7(2) . .
C22 C23 C25 127.5(2) . .
N22 C30 N12 111.93(15) . .
N22 C30 N2 110.87(15) . .
N12 C30 N2 110.95(15) . .
F4 B1 F2 109.5(2) . .
F4 B1 F1 109.3(2) . .
F2 B1 F1 109.1(2) . .
F4 B1 F3 110.3(2) . .
F2 B1 F3 109.9(2) . .
F1 B1 F3 108.7(2) . .

loop_
_geom_bond_atom_site_label_1
_geom_bond_atom_site_label_2
_geom_bond_distance
_geom_bond_site_symmetry_2
Fe1 N11 2.1523(17) .
Fe1 N11 2.1523(17) 5_656
Fe1 N21 2.1732(17) .
Fe1 N21 2.1732(17) 5_656
Fe1 N1 2.1754(17) 5_656
Fe1 N1 2.1754(17) .
N1 C3 1.333(3) .
N1 N2 1.374(2) .
N2 C1 1.355(3) .
N2 C30 1.454(2) .
N11 C13 1.331(3) .
N11 N12 1.367(2) .
N12 C11 1.364(2) .
N12 C30 1.444(2) .
N21 C23 1.329(3) .
N21 N22 1.372(2) .
N22 C21 1.361(3) .
N22 C30 1.442(2) .
C1 C2 1.372(3) .
C1 C4 1.486(3) .
C2 C3 1.398(3) .
C3 C5 1.490(3) .
C11 C12 1.367(3) .
C11 C14 1.482(3) .
C12 C13 1.391(3) .
C13 C15 1.496(3) .
C21 C22 1.367(3) .
C21 C24 1.486(3) .
C22 C23 1.401(3) .
C23 C25 1.502(3) .
B1 F4 1.362(3) .
B1 F2 1.370(3) .
B1 F1 1.380(3) .
B1 F3 1.388(3) .

loop_
_geom_torsion_atom_site_label_1
_geom_torsion_atom_site_label_2
_geom_torsion_atom_site_label_3
_geom_torsion_atom_site_label_4
_geom_torsion
_geom_torsion_site_symmetry_1
N11 Fe1 N1 C3 147.4(3) .
N11 Fe1 N1 C3 -32.6(3) 5_656
N21 Fe1 N1 C3 -128.3(3) .
N21 Fe1 N1 C3 51.7(3) 5_656
N1 Fe1 N1 C3 19.77(19) 5_656
N11 Fe1 N1 N2 -48.55(14) .
N11 Fe1 N1 N2 131.45(14) 5_656
N21 Fe1 N1 N2 35.75(14) .
N21 Fe1 N1 N2 -144.25(14) 5_656
N1 Fe1 N1 N2 -176.1(3) 5_656
C3 N1 N2 C1 0.7(2) .
Fe1 N1 N2 C1 -168.42(14) .
C3 N1 N2 C30 -178.27(18) .
Fe1 N1 N2 C30 12.6(2) .
N11 Fe1 N11 C13 -75(29) 5_656
N21 Fe1 N11 C13 149.4(2) .
N21 Fe1 N11 C13 -30.6(2) 5_656
N1 Fe1 N11 C13 54.5(2) 5_656
N1 Fe1 N11 C13 -125.5(2) .
N11 Fe1 N11 N12 85(29) 5_656
N21 Fe1 N11 N12 -50.12(15) .
N21 Fe1 N11 N12 129.88(15) 5_656
N1 Fe1 N11 N12 -145.04(15) 5_656
N1 Fe1 N11 N12 34.96(15) .
C13 N11 N12 C11 0.8(2) .
Fe1 N11 N12 C11 -165.42(14) .
C13 N11 N12 C30 -179.52(18) .
Fe1 N11 N12 C30 14.3(2) .
N11 Fe1 N21 C23 -128.6(3) .
N11 Fe1 N21 C23 51.4(3) 5_656
N21 Fe1 N21 C23 -14(100) 5_656
N1 Fe1 N21 C23 -33.8(3) 5_656
N1 Fe1 N21 C23 146.2(3) .
N11 Fe1 N21 N22 37.23(14) .
N11 Fe1 N21 N22 -142.77(14) 5_656
N21 Fe1 N21 N22 152(100) 5_656
N1 Fe1 N21 N22 132.05(14) 5_656
N1 Fe1 N21 N22 -47.95(14) .
C23 N21 N22 C21 0.2(2) .
Fe1 N21 N22 C21 -169.99(14) .
C23 N21 N22 C30 -179.04(18) .
Fe1 N21 N22 C30 10.7(2) .
N1 N2 C1 C2 -0.4(2) .
C30 N2 C1 C2 178.4(2) .
N1 N2 C1 C4 178.4(2) .
C30 N2 C1 C4 -2.8(4) .
N2 C1 C2 C3 0.0(3) .
C4 C1 C2 C3 -178.7(3) .
N2 N1 C3 C2 -0.7(3) .
Fe1 N1 C3 C2 164.54(18) .
N2 N1 C3 C5 179.8(2) .
Fe1 N1 C3 C5 -15.0(4) .
C1 C2 C3 N1 0.4(3) .
C1 C2 C3 C5 179.9(3) .
N11 N12 C11 C12 -0.2(2) .
C30 N12 C11 C12 -179.84(19) .
N11 N12 C11 C14 179.8(2) .
C30 N12 C11 C14 0.1(3) .
N12 C11 C12 C13 -0.5(2) .
C14 C11 C12 C13 179.6(2) .
N12 N11 C13 C12 -1.1(3) .
Fe1 N11 C13 C12 160.82(18) .
N12 N11 C13 C15 178.4(2) .
Fe1 N11 C13 C15 -19.7(4) .
C11 C12 C13 N11 1.0(3) .
C11 C12 C13 C15 -178.5(3) .
N21 N22 C21 C22 -0.5(2) .
C30 N22 C21 C22 178.7(2) .
N21 N22 C21 C24 -179.8(2) .
C30 N22 C21 C24 -0.6(3) .
N22 C21 C22 C23 0.5(3) .
C24 C21 C22 C23 179.7(2) .
N22 N21 C23 C22 0.1(3) .
Fe1 N21 C23 C22 166.93(18) .
N22 N21 C23 C25 178.1(2) .
Fe1 N21 C23 C25 -15.1(4) .
C21 C22 C23 N21 -0.4(3) .
C21 C22 C23 C25 -178.2(3) .
C21 N22 C30 N12 112.3(2) .
N21 N22 C30 N12 -68.6(2) .
C21 N22 C30 N2 -123.2(2) .
N21 N22 C30 N2 55.9(2) .
C11 N12 C30 N22 -127.6(2) .
N11 N12 C30 N22 52.8(2) .
C11 N12 C30 N2 108.0(2) .
N11 N12 C30 N2 -71.6(2) .
C1 N2 C30 N22 110.0(2) .
N1 N2 C30 N22 -71.2(2) .
C1 N2 C30 N12 -124.9(2) .
N1 N2 C30 N12 53.8(2) .
